data_4105338
loop_
_publ_author_name
'Masaki Mito'
'Yuki Komorida'
'Hideki Tsuruda'
'John S. Tse'
'Serge Desgreniers'
'Yauso Ohishi'
'Alicea A. Leitch'
'Kristina Cvrkalj'
'Craig M. Robertson'
'Richard T. Oakley'

_publ_contact_author_address
; Department of Chemistry
University of Waterloo
Waterloo, ON N2L 3G1 Canada
;
_publ_contact_author_email oakley@uwaterloo.ca
_publ_contact_author_fax 519-746-0435
_publ_contact_author_name 'Richard Oakley'
_publ_contact_author_phone 519-888-4582
_publ_section_title
;
 Heavy Atom Ferromagnets under Pressure: Structural Changes and the
 Magnetic Response
;
_journal_name_full 'Journal of the American Chemical Society'
_journal_page_first 16012
_journal_page_last 16013
_journal_paper_doi 10.1021/ja908238w
_journal_volume 131
_journal_year 2009
_chemical_formula_moiety 'C7 H5 Cl N3 Se4'
_chemical_formula_sum 'C7 H5 Cl N3 Se4'
_chemical_formula_weight 482.43
_chemical_name_common ClBPSSEt
_chemical_name_systematic ' ?'
_space_group_IT_number 113
_symmetry_cell_setting tetragonal
_symmetry_space_group_name_Hall 'P -4 2ab'
_symmetry_space_group_name_H-M 'P -4 21 m'
_cell_angle_alpha 90.0
_cell_angle_beta 90.0
_cell_angle_gamma 90.0
_cell_formula_units_Z 4
_cell_length_a 16.07661(18)
_cell_length_b 16.07661
_cell_length_c 3.94232(6)
_cell_measurement_temperature 293(2)
_cell_volume 1018.922(19)
_computing_data_reduction 'synchrotron powder'
_computing_structure_refinement GSAS
_diffrn_ambient_temperature 293(2)
_diffrn_radiation_polarisn_ratio 0.95
_diffrn_radiation_probe x-ray
_diffrn_radiation_type synchrotron
_diffrn_radiation_wavelength 0.51446
_diffrn_source synchrotron
_diffrn_source_type 'Spring-8 BL10XU'
_exptl_absorpt_process_details
;   GSAS Absorption/surface roughness correction: function number 0
 No correction is applied.
;
_exptl_crystal_colour black
_exptl_crystal_density_diffrn 3.145
_pd_calc_method 'Rietveld Refinement'
_pd_phase_name 'clbpsset 1.48GPa'
_pd_proc_info_datetime 2009-09-16T12:16:54
_pd_proc_ls_background_function
;   GSAS Background function number 1 with  8 terms.
 Shifted Chebyshev function of 1st kind
      1:    43331.8     2:    26702.8     3:   -2228.23     4:   -1091.25    
      5:   -886.758     6:   -33.1230     7:   -119.773     8:    136.783    
;
_pd_proc_ls_peak_cutoff 0.00100
_pd_proc_ls_profile_function
;
 CW Profile function number 2 with  18 terms
 Profile coefficients for Simpson's rule integration of pseudovoigt function
 C.J. Howard (1982). J. Appl. Cryst.,15,615-620.
 P. Thompson, D.E. Cox & J.B. Hastings (1987). J. Appl. Cryst.,20,79-83.
 Peak tails are ignored  where the intensity is below 0.0010 times the peak
   Aniso. broadening axis   0.0   0.0   1.0
;
_pd_proc_ls_prof_R_factor 0.0123
_pd_proc_ls_prof_wR_expected 0.0045
_pd_proc_ls_prof_wR_factor 0.0197
_refine_ls_matrix_type full
_refine_ls_number_parameters 67
_refine_ls_number_restraints 0
_refine_ls_R_Fsqd_factor 0.12574
_refine_ls_shift/su_max 0.03
_refine_ls_shift/su_mean 0.01
_reflns_d_resolution_high 1.512
_reflns_d_resolution_low 8.038
_reflns_limit_h_max 10
_reflns_limit_h_min 0
_reflns_limit_k_max 7
_reflns_limit_k_min 0
_reflns_limit_l_max 2
_reflns_limit_l_min 0
_reflns_number_total 116
_cod_data_source_file ja908238w_si_003.cif
_cod_data_source_block ClBPSSEt_1.48GPa
_cod_depositor_comments
;
The following automatic conversions were performed:

'_geom_bond_publ_flag' value 'N' changed to 'n' according to the
built-in table from CIF Core dictionary named 'cif_core.dic' version
2.4.1 from 2010-06-29 (15 times).

'_geom_angle_publ_flag' value 'N'
changed to 'n' according to the built-in table from CIF Core
dictionary named 'cif_core.dic' version 2.4.1 from 2010-06-29 (27
times).

Automatic conversion script
Id: cif_fix_values 1715 2011-07-08 13:25:40Z adriana 
;
_cod_original_cell_volume 1018.922(17)
_cod_database_code 4105338
_cod_database_fobs_code 4105338

loop_
_symmetry_equiv_pos_site_id
_symmetry_equiv_pos_as_xyz
1 +x,+y,+z
2 +y,-x,-z
3 -x,-y,+z
4 -y,+x,-z
5 -x+1/2,+y+1/2,-z
6 +y+1/2,+x+1/2,+z
7 +x+1/2,-y+1/2,-z
8 -y+1/2,-x+1/2,+z

loop_
_atom_site_type_symbol
_atom_site_label
_atom_site_fract_x
_atom_site_fract_y
_atom_site_fract_z
_atom_site_occupancy
_atom_site_thermal_displace_type
_atom_site_U_iso_or_equiv
_atom_site_symmetry_multiplicity
_atom_site_refinement_flags
Se Se1 0.55965 -0.4006 -0.25011 1.0 Uiso 0.0407 8 G
Se Se2 0.51957 -0.27127 -0.01354 1.0 Uiso 0.05697 8 G
Cl Cl1 0.5824 -0.0824 0.13284 1.0 Uiso 0.0407 4 G
C C1 0.67753 -0.28636 -0.33196 1.0 Uiso 0.0407 8 G
C C3 0.64981 -0.14981 -0.07287 1.0 Uiso 0.0407 4 G
N N1 0.66052 -0.36408 -0.40041 1.0 Uiso 0.0407 8 G
C C2 0.6234 -0.22987 -0.14881 1.0 Uiso 0.0407 8 G
N N2 0.75477 -0.25477 -0.44025 1.0 Uiso 0.0407 4 G
C C5 0.86587 -0.36587 -0.45365 1.0 Uiso 0.0407 4 G
H H5A 0.89858 -0.39858 -0.60831 1.0 Uiso 0.0407 4 G
H H5B 0.83362 -0.40229 -0.31196 1.0 Uiso 0.0407 8 G
C C4 0.80726 -0.30726 -0.65543 1.0 Uiso 0.0407 4 G
H H4 0.77218 -0.34107 -0.79875 1.0 Uiso 0.0407 8 G

loop_
_atom_type_symbol
_atom_type_number_in_cell
_atom_type_scat_dispersion_real
_atom_type_scat_dispersion_imag
_atom_type_scat_Cromer_Mann_a1
_atom_type_scat_Cromer_Mann_a2
_atom_type_scat_Cromer_Mann_a3
_atom_type_scat_Cromer_Mann_a4
_atom_type_scat_Cromer_Mann_b1
_atom_type_scat_Cromer_Mann_b2
_atom_type_scat_Cromer_Mann_b3
_atom_type_scat_Cromer_Mann_b4
_atom_type_scat_Cromer_Mann_c
_atom_type_scat_source
Se 16.0 0.000 0.000 17.0006 2.40980 5.81960 0.27260 3.97310 15.2372 4.35430 43.8163 2.84090 International_Tables_Vol_C
Cl 4.0 0.000 0.000 11.4604 0.01040 7.19640 1.16620 6.25560 18.5194 1.64550 47.7784 -9.5574 International_Tables_Vol_C
C 28.0 0.000 0.000 2.31000 20.8439 1.02000 10.2075 1.58860 0.56870 0.86500 51.6512 0.21560 International_Tables_Vol_C
N 12.0 0.000 0.000 12.2126 0.00570 3.13220 9.89330 2.01250 28.9975 1.16630 0.58260 -11.529 International_Tables_Vol_C
H 20.0 0.000 0.000 0.49300 10.5109 0.32291 26.1257 0.14019 3.14236 0.04081 57.7997 0.00304 International_Tables_Vol_C

loop_
_geom_angle_atom_site_label_1
_geom_angle_atom_site_label_2
_geom_angle_atom_site_label_3
_geom_angle
_geom_angle_site_symmetry_1
_geom_angle_site_symmetry_3
_geom_angle_publ_flag
Se2 Se1 N1 95.00550 1_555 1_555 n
Se1 Se2 C2 87.55880 1_555 1_555 n
N1 C1 C2 125.1545 1_555 1_555 n
N1 C1 N2 117.82090 1_555 1_555 n
C2 C1 N2 117.02040 1_555 1_555 n
Cl1 C3 C2 119.29210 1_555 1_555 n
Cl1 C3 C2 119.29210 1_555 8_555 n
C2 C3 C2 121.38610 1_555 8_555 n
Se1 N1 C1 115.25760 1_555 1_555 n
Se2 C2 C1 116.97620 1_555 1_555 n
Se2 C2 C3 122.70390 1_555 1_555 n
C1 C2 C3 120.29850 1_555 1_555 n
C1 N2 C1 122.98180 1_555 8_555 n
C1 N2 C4 118.43190 1_555 1_555 n
C1 N2 C4 118.43190 8_555 1_555 n
H5A C5 H5B 109.2904 1_555 1_555 n
H5A C5 H5B 109.2904 1_555 8_555 n
H5A C5 C4 109.8173 1_555 1_555 n
H5B C5 H5B 108.6335 1_555 8_555 n
H5B C5 C4 109.8933 1_555 1_555 n
H5B C5 C4 109.8933 8_555 1_555 n
N2 C4 C5 113.7578 1_555 1_555 n
N2 C4 H4 109.0726 1_555 1_555 n
N2 C4 H4 109.0726 1_555 8_555 n
C5 C4 H4 108.2225 1_555 1_555 n
C5 C4 H4 108.2225 1_555 8_555 n
H4 C4 H4 108.3630 1_555 8_555 n

loop_
_geom_bond_atom_site_label_1
_geom_bond_atom_site_label_2
_geom_bond_distance
_geom_bond_site_symmetry_2
_geom_bond_publ_flag
Se1 Se2 2.368130 1_555 n
Se1 N1 1.823610 1_555 n
Se2 C2 1.874490 1_555 n
Cl1 C3 1.733950 1_555 n
C1 N1 1.307210 1_555 n
C1 C2 1.450310 1_555 n
C1 N2 1.407880 1_555 n
C3 Cl1 1.733950 1_555 n
C3 C2 1.387990 1_555 n
N2 C4 1.464180 1_555 n
C5 H5A 0.961680 1_555 n
C5 H5B 0.961070 1_555 n
C5 H5B 0.961070 8_555 n
C5 C4 1.551920 1_555 n
C4 H4 0.965790 1_555 n
